data_8103134
loop_
_publ_author_name
'Qiao-Wen Chang'
'Chang-Yi Hu'
'Jia-Lin Chen'
'Qing-Song Ye'
'Xi-Zhu Chen'
'Yao Yu'
'Li-Qiao Chen'
'Wei-Ping Liu'

_publ_section_title
;
 Crystal structure of
 bis(acetylacetonato-?2O,O')-(diacetylmethanido-?C)(3-hydroxypyridine)iridium(III)
 dihydrate, Ir(C5H7O2)3(C5H5NO) &#x00B7; 2H2O
;
_journal_issue 3
_journal_name_full 'Zeitschrift f\"ur Kristallographie - New Crystal Structures'
_journal_page_first 359
_journal_volume 226
_journal_year 2011
_chemical_formula_sum 'C20 H30 Ir N O9'
_chemical_formula_weight 620.65
_chemical_name_systematic
; 
bis(acetylacetonato-\k^2^O,O')(diacetylmethanido-\kC)
(3-hydroxypyridine)iridium(III),
Ir(C~5~H~7~0~2~)~3~(C~5~H~6~NO)
;
_space_group_IT_number 14
_symmetry_cell_setting monoclinic
_symmetry_space_group_name_Hall '-P 2yn'
_symmetry_space_group_name_H-M 'P 1 21/n 1'
_atom_sites_solution_hydrogens geom
_atom_sites_solution_primary direct
_atom_sites_solution_secondary difmap
_audit_creation_method SHELXL-97
_cell_angle_alpha 90.00
_cell_angle_beta 94.1780(10)
_cell_angle_gamma 90.00
_cell_formula_units_Z 4
_cell_length_a 10.5743(11)
_cell_length_b 18.6620(19)
_cell_length_c 11.8880(12)
_cell_measurement_reflns_used 3330
_cell_measurement_temperature 298(2)
_cell_measurement_theta_max 23.52
_cell_measurement_theta_min 2.22
_cell_volume 2339.7(4)
_computing_cell_refinement 'Bruker apex II'
_computing_data_collection 'Bruker apex II'
_computing_data_reduction 'Bruker SAINT'
_computing_molecular_graphics 'Bruker SHELXTL'
_computing_publication_material 'Bruker SHELXTL'
_computing_structure_refinement 'SHELXL-97 (Sheldrick, 1997)'
_computing_structure_solution 'SHELXS-97 (Sheldrick, 1990)'
_diffrn_ambient_temperature 298(2)
_diffrn_measured_fraction_theta_full 0.983
_diffrn_measured_fraction_theta_max 0.983
_diffrn_measurement_device_type 'CCD area detector'
_diffrn_measurement_method 'phi and omega scans'
_diffrn_radiation_monochromator graphite
_diffrn_radiation_source 'fine-focus sealed tube'
_diffrn_radiation_type MoK\a
_diffrn_radiation_wavelength 0.71073
_diffrn_reflns_av_R_equivalents 0.0530
_diffrn_reflns_av_sigmaI/netI 0.0656
_diffrn_reflns_limit_h_max 13
_diffrn_reflns_limit_h_min -13
_diffrn_reflns_limit_k_max 18
_diffrn_reflns_limit_k_min -23
_diffrn_reflns_limit_l_max 14
_diffrn_reflns_limit_l_min -15
_diffrn_reflns_number 15209
_diffrn_reflns_theta_full 27.50
_diffrn_reflns_theta_max 27.50
_diffrn_reflns_theta_min 2.03
_exptl_absorpt_coefficient_mu 5.755
_exptl_absorpt_correction_T_max 0.5451
_exptl_absorpt_correction_T_min 0.4077
_exptl_absorpt_correction_type multi-scan
_exptl_absorpt_process_details sadabs
_exptl_crystal_colour yellow
_exptl_crystal_density_diffrn 1.762
_exptl_crystal_density_method 'not measured'
_exptl_crystal_description prism
_exptl_crystal_F_000 1224
_exptl_crystal_size_max 0.19
_exptl_crystal_size_mid 0.14
_exptl_crystal_size_min 0.12
_refine_diff_density_max 1.241
_refine_diff_density_min -0.926
_refine_diff_density_rms 0.151
_refine_ls_extinction_method none
_refine_ls_goodness_of_fit_ref 1.016
_refine_ls_hydrogen_treatment constr
_refine_ls_matrix_type full
_refine_ls_number_parameters 277
_refine_ls_number_reflns 5290
_refine_ls_number_restraints 0
_refine_ls_restrained_S_all 1.016
_refine_ls_R_factor_all 0.0681
_refine_ls_R_factor_gt 0.0379
_refine_ls_shift/su_max 0.010
_refine_ls_shift/su_mean 0.000
_refine_ls_structure_factor_coef Fsqd
_refine_ls_weighting_details 'calc w=1/[\s^2^(Fo^2^)+(0.0346P)^2^+0.0000P] where P=(Fo^2^+2Fc^2^)/3'
_refine_ls_weighting_scheme calc
_refine_ls_wR_factor_gt 0.0787
_refine_ls_wR_factor_ref 0.0909
_reflns_number_gt 3644
_reflns_number_total 5290
_reflns_threshold_expression >2sigma(I)
_cod_data_source_file 1267-3358.cff
_cod_data_source_block 100729a
_cod_depositor_comments
;
The following automatic conversions were performed:

'_symmetry_cell_setting' value 'Monoclinic' changed to 'monoclinic'
according to /home/saulius/struct/CIF-dictionaries/cif_core.dic
dictionary named 'cif_core.dic' version 2.4.1 from
2010-06-29.

'_refine_ls_hydrogen_treatment' value 'CONSTR' changed
to 'constr' according to
/home/saulius/struct/CIF-dictionaries/cif_core.dic dictionary named
'cif_core.dic' version 2.4.1 from 2010-06-29.

Automatic conversion script
Id: cif_fix_values 1715 2011-07-08 13:25:40Z adriana 
;
_cod_original_sg_symbol_H-M P2(1)/n
_cod_database_code 8103134

loop_
_symmetry_equiv_pos_as_xyz
'x, y, z'
'-x+1/2, y+1/2, -z+1/2'
'-x, -y, -z'
'x-1/2, -y-1/2, z-1/2'

loop_
_atom_site_label
_atom_site_type_symbol
_atom_site_fract_x
_atom_site_fract_y
_atom_site_fract_z
_atom_site_U_iso_or_equiv
_atom_site_adp_type
_atom_site_occupancy
_atom_site_symmetry_multiplicity
_atom_site_calc_flag
_atom_site_refinement_flags
Ir1 Ir -0.00518(2) 0.208065(13) 0.085615(19) 0.03656(9) Uani 1 1 d .
N1 N -0.0905(5) 0.1343(3) 0.1883(4) 0.0416(12) Uani 1 1 d .
O1 O -0.1715(4) 0.2609(2) 0.0774(3) 0.0398(10) Uani 1 1 d .
O2 O 0.0667(4) 0.2588(3) 0.2257(3) 0.0457(11) Uani 1 1 d .
O3 O 0.1570(4) 0.1507(2) 0.0995(3) 0.0459(11) Uani 1 1 d .
O4 O -0.0778(4) 0.1538(2) -0.0510(3) 0.0453(11) Uani 1 1 d .
O5 O -0.3924(5) 0.0484(3) 0.1864(5) 0.0833(17) Uani 1 1 d .
H5 H -0.4142 0.0122 0.2191 0.100 Uiso 1 1 calc R
O6 O 0.1788(5) 0.3773(3) 0.0878(4) 0.0688(14) Uani 1 1 d .
O7 O -0.0555(5) 0.3870(3) -0.0329(4) 0.0676(14) Uani 1 1 d .
C1 C -0.1975(6) 0.3060(3) 0.1526(6) 0.0431(16) Uani 1 1 d .
C2 C -0.3293(6) 0.3373(4) 0.1342(7) 0.070(2) Uani 1 1 d .
H2A H -0.3341 0.3666 0.0677 0.104 Uiso 1 1 calc R
H2B H -0.3472 0.3659 0.1982 0.104 Uiso 1 1 calc R
H2C H -0.3901 0.2992 0.1250 0.104 Uiso 1 1 calc R
C3 C -0.1193(6) 0.3273(4) 0.2447(6) 0.0512(17) Uani 1 1 d .
H3 H -0.1534 0.3611 0.2915 0.061 Uiso 1 1 calc R
C4 C 0.0039(6) 0.3051(3) 0.2769(5) 0.0456(16) Uani 1 1 d .
C5 C 0.0768(7) 0.3369(5) 0.3787(6) 0.069(2) Uani 1 1 d .
H5A H 0.1569 0.3129 0.3911 0.103 Uiso 1 1 calc R
H5B H 0.0290 0.3310 0.4437 0.103 Uiso 1 1 calc R
H5C H 0.0908 0.3870 0.3661 0.103 Uiso 1 1 calc R
C6 C 0.1811(6) 0.1001(4) 0.0323(6) 0.0480(17) Uani 1 1 d .
C7 C 0.3063(6) 0.0636(4) 0.0596(6) 0.060(2) Uani 1 1 d .
H7A H 0.3735 0.0981 0.0584 0.090 Uiso 1 1 calc R
H7B H 0.3182 0.0269 0.0047 0.090 Uiso 1 1 calc R
H7C H 0.3071 0.0423 0.1333 0.090 Uiso 1 1 calc R
C8 C 0.1001(6) 0.0771(4) -0.0591(6) 0.0534(18) Uani 1 1 d .
H8 H 0.1305 0.0396 -0.1012 0.064 Uiso 1 1 calc R
C9 C -0.0207(6) 0.1027(4) -0.0958(5) 0.0424(16) Uani 1 1 d .
C10 C -0.0916(7) 0.0696(4) -0.1962(6) 0.063(2) Uani 1 1 d .
H10A H -0.0720 0.0947 -0.2631 0.094 Uiso 1 1 calc R
H10B H -0.1811 0.0725 -0.1877 0.094 Uiso 1 1 calc R
H10C H -0.0673 0.0202 -0.2020 0.094 Uiso 1 1 calc R
C11 C -0.0335(6) 0.1101(4) 0.2849(6) 0.0536(18) Uani 1 1 d .
H11 H 0.0493 0.1243 0.3053 0.064 Uiso 1 1 calc R
C12 C -0.0931(7) 0.0650(4) 0.3550(6) 0.061(2) Uani 1 1 d .
H12 H -0.0508 0.0488 0.4215 0.073 Uiso 1 1 calc R
C13 C -0.2154(8) 0.0439(4) 0.3263(6) 0.061(2) Uani 1 1 d .
H13 H -0.2578 0.0142 0.3739 0.074 Uiso 1 1 calc R
C14 C -0.2742(7) 0.0673(4) 0.2263(6) 0.0532(18) Uani 1 1 d .
C15 C -0.2091(6) 0.1126(4) 0.1599(5) 0.0473(16) Uani 1 1 d .
H15 H -0.2493 0.1289 0.0924 0.057 Uiso 1 1 calc R
C16 C 0.0789(6) 0.2842(3) -0.0244(5) 0.0390(14) Uani 1 1 d .
H16 H 0.1121 0.2568 -0.0862 0.047 Uiso 1 1 calc R
C17 C 0.1881(6) 0.3214(4) 0.0358(6) 0.0467(16) Uani 1 1 d .
C18 C 0.3143(6) 0.2863(4) 0.0332(7) 0.066(2) Uani 1 1 d .
H18A H 0.3793 0.3191 0.0606 0.099 Uiso 1 1 calc R
H18B H 0.3282 0.2728 -0.0429 0.099 Uiso 1 1 calc R
H18C H 0.3168 0.2443 0.0801 0.099 Uiso 1 1 calc R
C19 C -0.0256(7) 0.3301(4) -0.0746(6) 0.0521(18) Uani 1 1 d .
C20 C -0.0945(9) 0.3046(5) -0.1821(7) 0.086(3) Uani 1 1 d .
H20A H -0.1517 0.3412 -0.2111 0.129 Uiso 1 1 calc R
H20B H -0.1417 0.2620 -0.1674 0.129 Uiso 1 1 calc R
H20C H -0.0344 0.2941 -0.2366 0.129 Uiso 1 1 calc R
O1W O 0.4827(6) 0.9880(4) 0.3404(5) 0.110(2) Uiso 1 1 d .
H1W H 0.4110 0.9978 0.3069 0.131 Uiso 1 1 d R
H2W H 0.4822 0.9462 0.3691 0.131 Uiso 1 1 d R
O2W O 0.7816(6) 0.9716(4) 0.5816(6) 0.129(3) Uiso 1 1 d .
H3W H 0.8185 0.9595 0.6446 0.155 Uiso 1 1 d R
H4W H 0.8147 1.0035 0.5421 0.155 Uiso 1 1 d R

loop_
_atom_site_aniso_label
_atom_site_aniso_U_11
_atom_site_aniso_U_22
_atom_site_aniso_U_33
_atom_site_aniso_U_23
_atom_site_aniso_U_13
_atom_site_aniso_U_12
Ir1 0.03595(14) 0.03621(15) 0.03684(15) -0.00272(11) -0.00208(9) 0.00486(11)
N1 0.042(3) 0.042(3) 0.040(3) -0.002(2) -0.002(2) 0.005(2)
O1 0.040(2) 0.037(3) 0.043(3) 0.000(2) 0.0016(19) 0.0033(19)
O2 0.041(2) 0.053(3) 0.042(3) -0.010(2) 0.0008(19) 0.002(2)
O3 0.044(2) 0.049(3) 0.043(3) -0.003(2) -0.0035(19) 0.011(2)
O4 0.046(3) 0.046(3) 0.043(3) -0.005(2) 0.001(2) 0.002(2)
O5 0.082(4) 0.080(5) 0.089(4) 0.014(3) 0.016(3) -0.030(3)
O6 0.067(3) 0.059(4) 0.080(4) -0.023(3) 0.005(3) -0.017(3)
O7 0.068(3) 0.056(4) 0.079(4) 0.009(3) -0.001(3) 0.015(3)
C1 0.037(3) 0.036(4) 0.056(4) 0.001(3) 0.003(3) 0.001(3)
C2 0.048(4) 0.079(6) 0.082(6) -0.008(5) 0.004(4) 0.026(4)
C3 0.058(4) 0.044(4) 0.052(4) -0.011(3) 0.011(3) 0.008(3)
C4 0.049(4) 0.042(4) 0.046(4) 0.001(3) 0.004(3) 0.000(3)
C5 0.068(5) 0.081(6) 0.055(5) -0.029(4) -0.001(4) 0.003(4)
C6 0.048(4) 0.045(4) 0.052(4) 0.001(3) 0.009(3) 0.004(3)
C7 0.060(5) 0.052(5) 0.067(5) 0.001(4) 0.000(4) 0.029(4)
C8 0.052(4) 0.053(5) 0.056(5) -0.016(3) 0.013(3) 0.004(3)
C9 0.044(4) 0.038(4) 0.045(4) -0.002(3) 0.004(3) -0.004(3)
C10 0.076(5) 0.062(5) 0.051(4) -0.021(4) 0.004(4) -0.008(4)
C11 0.054(4) 0.050(5) 0.055(4) 0.010(3) -0.008(3) 0.013(3)
C12 0.069(5) 0.060(5) 0.052(5) 0.013(4) -0.006(4) 0.023(4)
C13 0.083(6) 0.048(5) 0.055(5) 0.012(4) 0.015(4) 0.009(4)
C14 0.062(5) 0.041(4) 0.058(5) -0.004(3) 0.013(4) -0.008(3)
C15 0.049(4) 0.046(4) 0.047(4) 0.004(3) 0.001(3) 0.004(3)
C16 0.040(3) 0.041(4) 0.036(3) -0.001(3) 0.001(3) 0.002(3)
C17 0.045(4) 0.043(4) 0.051(4) 0.003(3) 0.004(3) -0.007(3)
C18 0.041(4) 0.060(5) 0.098(6) -0.005(4) 0.001(4) -0.003(4)
C19 0.054(4) 0.047(5) 0.054(5) 0.013(4) -0.002(3) -0.005(4)
C20 0.106(7) 0.079(7) 0.066(6) 0.019(5) -0.035(5) -0.016(5)

loop_
_atom_type_symbol
_atom_type_description
_atom_type_scat_dispersion_real
_atom_type_scat_dispersion_imag
_atom_type_scat_source
C C 0.0033 0.0016 'International Tables Vol C Tables 4.2.6.8 and 6.1.1.4'
H H 0.0000 0.0000 'International Tables Vol C Tables 4.2.6.8 and 6.1.1.4'
N N 0.0061 0.0033 'International Tables Vol C Tables 4.2.6.8 and 6.1.1.4'
O O 0.0106 0.0060 'International Tables Vol C Tables 4.2.6.8 and 6.1.1.4'
Ir Ir -1.4442 7.9887 'International Tables Vol C Tables 4.2.6.8 and 6.1.1.4'

loop_
_geom_angle_atom_site_label_1
_geom_angle_atom_site_label_2
_geom_angle_atom_site_label_3
_geom_angle
O1 Ir1 O2 94.91(17)
O1 Ir1 O4 85.80(16)
O2 Ir1 O4 177.80(18)
O1 Ir1 O3 176.66(16)
O2 Ir1 O3 85.11(17)
O4 Ir1 O3 94.07(17)
O1 Ir1 N1 86.46(18)
O2 Ir1 N1 88.86(18)
O4 Ir1 N1 89.10(18)
O3 Ir1 N1 90.20(18)
O1 Ir1 C16 92.6(2)
O2 Ir1 C16 92.5(2)
O4 Ir1 C16 89.5(2)
O3 Ir1 C16 90.8(2)
N1 Ir1 C16 178.4(2)
C11 N1 C15 118.1(6)
C11 N1 Ir1 122.6(4)
C15 N1 Ir1 119.3(4)
C1 O1 Ir1 121.5(4)
C4 O2 Ir1 122.4(4)
C6 O3 Ir1 123.3(4)
C9 O4 Ir1 123.4(4)
C14 O5 H5 109.5
O1 C1 C3 126.9(6)
O1 C1 C2 113.4(6)
C3 C1 C2 119.7(6)
C1 C2 H2A 109.5
C1 C2 H2B 109.5
H2A C2 H2B 109.5
C1 C2 H2C 109.5
H2A C2 H2C 109.5
H2B C2 H2C 109.5
C1 C3 C4 128.7(6)
C1 C3 H3 115.7
C4 C3 H3 115.7
O2 C4 C3 125.5(6)
O2 C4 C5 113.4(6)
C3 C4 C5 121.1(6)
C4 C5 H5A 109.5
C4 C5 H5B 109.5
H5A C5 H5B 109.5
C4 C5 H5C 109.5
H5A C5 H5C 109.5
H5B C5 H5C 109.5
O3 C6 C8 125.1(6)
O3 C6 C7 114.4(6)
C8 C6 C7 120.4(6)
C6 C7 H7A 109.5
C6 C7 H7B 109.5
H7A C7 H7B 109.5
C6 C7 H7C 109.5
H7A C7 H7C 109.5
H7B C7 H7C 109.5
C6 C8 C9 128.8(6)
C6 C8 H8 115.6
C9 C8 H8 115.6
O4 C9 C8 125.3(6)
O4 C9 C10 114.8(6)
C8 C9 C10 119.9(6)
C9 C10 H10A 109.5
C9 C10 H10B 109.5
H10A C10 H10B 109.5
C9 C10 H10C 109.5
H10A C10 H10C 109.5
H10B C10 H10C 109.5
N1 C11 C12 122.1(7)
N1 C11 H11 118.9
C12 C11 H11 118.9
C11 C12 C13 119.6(6)
C11 C12 H12 120.2
C13 C12 H12 120.2
C14 C13 C12 118.9(7)
C14 C13 H13 120.5
C12 C13 H13 120.5
O5 C14 C13 124.8(7)
O5 C14 C15 116.6(7)
C13 C14 C15 118.6(7)
N1 C15 C14 122.7(6)
N1 C15 H15 118.7
C14 C15 H15 118.7
C17 C16 C19 116.9(6)
C17 C16 Ir1 110.8(4)
C19 C16 Ir1 107.1(4)
C17 C16 H16 107.2
C19 C16 H16 107.2
Ir1 C16 H16 107.2
O6 C17 C16 123.8(6)
O6 C17 C18 119.4(6)
C16 C17 C18 116.8(6)
C17 C18 H18A 109.5
C17 C18 H18B 109.5
H18A C18 H18B 109.5
C17 C18 H18C 109.5
H18A C18 H18C 109.5
H18B C18 H18C 109.5
O7 C19 C16 122.9(6)
O7 C19 C20 119.8(7)
C16 C19 C20 117.3(7)
C19 C20 H20A 109.5
C19 C20 H20B 109.5
H20A C20 H20B 109.5
C19 C20 H20C 109.5
H20A C20 H20C 109.5
H20B C20 H20C 109.5
H1W O1W H2W 110.8
H3W O2W H4W 119.5

loop_
_geom_bond_atom_site_label_1
_geom_bond_atom_site_label_2
_geom_bond_distance
Ir1 O1 2.013(4)
Ir1 O2 2.016(4)
Ir1 O4 2.018(4)
Ir1 O3 2.018(4)
Ir1 N1 2.088(5)
Ir1 C16 2.166(6)
N1 C11 1.337(7)
N1 C15 1.338(7)
O1 C1 1.272(7)
O2 C4 1.272(7)
O3 C6 1.274(7)
O4 C9 1.266(7)
O5 C14 1.350(8)
O5 H5 0.8200
O6 C17 1.220(8)
O7 C19 1.225(8)
C1 C3 1.382(9)
C1 C2 1.512(8)
C2 H2A 0.9600
C2 H2B 0.9600
C2 H2C 0.9600
C3 C4 1.394(9)
C3 H3 0.9300
C4 C5 1.508(9)
C5 H5A 0.9600
C5 H5B 0.9600
C5 H5C 0.9600
C6 C8 1.401(9)
C6 C7 1.504(8)
C7 H7A 0.9600
C7 H7B 0.9600
C7 H7C 0.9600
C8 C9 1.404(9)
C8 H8 0.9300
C9 C10 1.496(8)
C10 H10A 0.9600
C10 H10B 0.9600
C10 H10C 0.9600
C11 C12 1.369(9)
C11 H11 0.9300
C12 C13 1.372(10)
C12 H12 0.9300
C13 C14 1.372(10)
C13 H13 0.9300
C14 C15 1.376(9)
C15 H15 0.9300
C16 C17 1.485(9)
C16 C19 1.488(9)
C16 H16 0.9800
C17 C18 1.489(9)
C18 H18A 0.9600
C18 H18B 0.9600
C18 H18C 0.9600
C19 C20 1.502(10)
C20 H20A 0.9600
C20 H20B 0.9600
C20 H20C 0.9600
O1W H1W 0.8500
O1W H2W 0.8500
O2W H3W 0.8500
O2W H4W 0.8500

loop_
_geom_hbond_atom_site_label_D
_geom_hbond_atom_site_label_H
_geom_hbond_atom_site_label_A
_geom_hbond_distance_DH
_geom_hbond_distance_HA
_geom_hbond_distance_DA
_geom_hbond_angle_DHA
_geom_hbond_site_symmetry_A
O5 H5 O1W 0.82 1.92 2.593(8) 138.1 1_445
O1W H1W O2W 0.85 2.57 3.101(9) 121.2 3_676
O1W H2W O6 0.85 2.22 2.850(8) 130.5 2
O1W H2W O7 0.85 2.32 3.019(9) 139.5 2

loop_
_geom_torsion_atom_site_label_1
_geom_torsion_atom_site_label_2
_geom_torsion_atom_site_label_3
_geom_torsion_atom_site_label_4
_geom_torsion
O1 Ir1 N1 C11 -133.4(5)
O2 Ir1 N1 C11 -38.4(5)
O4 Ir1 N1 C11 140.7(5)
O3 Ir1 N1 C11 46.7(5)
C16 Ir1 N1 C11 173(7)
O1 Ir1 N1 C15 43.3(5)
O2 Ir1 N1 C15 138.3(5)
O4 Ir1 N1 C15 -42.6(5)
O3 Ir1 N1 C15 -136.6(5)
C16 Ir1 N1 C15 -10(8)
O2 Ir1 O1 C1 -3.1(5)
O4 Ir1 O1 C1 174.8(5)
O3 Ir1 O1 C1 87(3)
N1 Ir1 O1 C1 85.4(5)
C16 Ir1 O1 C1 -95.9(5)
O1 Ir1 O2 C4 2.1(5)
O4 Ir1 O2 C4 -107(4)
O3 Ir1 O2 C4 -174.6(5)
N1 Ir1 O2 C4 -84.3(5)
C16 Ir1 O2 C4 94.9(5)
O1 Ir1 O3 C6 88(3)
O2 Ir1 O3 C6 178.1(5)
O4 Ir1 O3 C6 0.2(5)
N1 Ir1 O3 C6 89.3(5)
C16 Ir1 O3 C6 -89.4(5)
O1 Ir1 O4 C9 -176.3(5)
O2 Ir1 O4 C9 -68(4)
O3 Ir1 O4 C9 0.3(5)
N1 Ir1 O4 C9 -89.8(5)
C16 Ir1 O4 C9 91.0(5)
Ir1 O1 C1 C3 2.7(9)
Ir1 O1 C1 C2 -177.3(4)
O1 C1 C3 C4 -0.2(12)
C2 C1 C3 C4 179.8(7)
Ir1 O2 C4 C3 -0.5(9)
Ir1 O2 C4 C5 -179.3(5)
C1 C3 C4 O2 -1.1(12)
C1 C3 C4 C5 177.6(7)
Ir1 O3 C6 C8 -0.2(9)
Ir1 O3 C6 C7 -178.8(4)
O3 C6 C8 C9 -0.4(12)
C7 C6 C8 C9 178.1(7)
Ir1 O4 C9 C8 -0.9(9)
Ir1 O4 C9 C10 179.7(4)
C6 C8 C9 O4 1.0(12)
C6 C8 C9 C10 -179.6(7)
C15 N1 C11 C12 -0.7(10)
Ir1 N1 C11 C12 176.1(5)
N1 C11 C12 C13 -0.4(11)
C11 C12 C13 C14 1.5(11)
C12 C13 C14 O5 177.5(7)
C12 C13 C14 C15 -1.7(11)
C11 N1 C15 C14 0.5(10)
Ir1 N1 C15 C14 -176.3(5)
O5 C14 C15 N1 -178.6(6)
C13 C14 C15 N1 0.6(10)
O1 Ir1 C16 C17 117.0(4)
O2 Ir1 C16 C17 22.0(5)
O4 Ir1 C16 C17 -157.2(4)
O3 Ir1 C16 C17 -63.2(4)
N1 Ir1 C16 C17 171(7)
O1 Ir1 C16 C19 -11.5(5)
O2 Ir1 C16 C19 -106.6(4)
O4 Ir1 C16 C19 74.2(4)
O3 Ir1 C16 C19 168.3(4)
N1 Ir1 C16 C19 42(8)
C19 C16 C17 O6 32.6(10)
Ir1 C16 C17 O6 -90.4(7)
C19 C16 C17 C18 -148.9(6)
Ir1 C16 C17 C18 88.1(6)
C17 C16 C19 O7 -32.4(10)
Ir1 C16 C19 O7 92.5(7)
C17 C16 C19 C20 146.7(7)
Ir1 C16 C19 C20 -88.3(6)
